data_7226246
loop_
_publ_author_name
'Moeinian, Maryam'
'Akhbari, Kamran'
'Kawata, Satoshi'
'Ishikawa, Ryuta'

_publ_section_title
;
 Solid-state Conversion of Double Helix Thallium(I) Coordination Polymer
 to Corrugated Tape Silver(I) Polymer
;
_journal_name_full 'RSC Adv.'
_journal_paper_doi 10.1039/C6RA09423F
_journal_year 2016
_chemical_formula_sum 'C8 H5 Cl2 O3 Tl'
_chemical_formula_weight 424.39
_space_group_crystal_system monoclinic
_space_group_IT_number 14
_space_group_name_Hall '-P 2ybc'
_space_group_name_H-M_alt 'P 1 21/c 1'
_symmetry_space_group_name_Hall '-P 2ybc'
_symmetry_space_group_name_H-M 'P 1 21/c 1'
_atom_sites_solution_hydrogens geom
_audit_creation_method SHELXL-2014/7
_audit_update_record
;
2015-11-23 deposited with the CCDC.
2016-08-15 downloaded from the CCDC.
;
_cell_angle_alpha 90
_cell_angle_beta 98.904(4)
_cell_angle_gamma 90
_cell_formula_units_Z 4
_cell_length_a 17.903(2)
_cell_length_b 3.9651(5)
_cell_length_c 13.9329(16)
_cell_measurement_temperature 293(2)
_cell_volume 977.1(2)
_computing_cell_refinement 'SAINT (Bruker, 2014)'
_computing_data_collection BrukerAPEX2
_computing_data_reduction 'SAINT (Bruker, 2014)'
_computing_molecular_graphics SHELXL
_computing_publication_material SHELXL
_computing_structure_refinement 'SHELXL-2014/7 (Sheldrick, 2014)'
_computing_structure_solution 'SHELXL-2014/7 (Sheldrick, 2014)'
_diffrn_ambient_temperature 293(2)
_diffrn_measured_fraction_theta_full 0.888
_diffrn_measured_fraction_theta_max 0.884
_diffrn_measurement_device_type
;
Bruker D8 QUEST PHOTON 100
;
_diffrn_measurement_method '\fand\w scans'
_diffrn_radiation_type MoK\a
_diffrn_radiation_wavelength 0.71073
_diffrn_reflns_av_R_equivalents 0.0524
_diffrn_reflns_av_unetI/netI 0.0873
_diffrn_reflns_Laue_measured_fraction_full 0.888
_diffrn_reflns_Laue_measured_fraction_max 0.884
_diffrn_reflns_limit_h_max 19
_diffrn_reflns_limit_h_min -22
_diffrn_reflns_limit_k_max 4
_diffrn_reflns_limit_k_min -4
_diffrn_reflns_limit_l_max 17
_diffrn_reflns_limit_l_min -15
_diffrn_reflns_number 3238
_diffrn_reflns_point_group_measured_fraction_full 0.888
_diffrn_reflns_point_group_measured_fraction_max 0.884
_diffrn_reflns_theta_full 25.242
_diffrn_reflns_theta_max 26.366
_diffrn_reflns_theta_min 3.005
_diffrn_source 'fine-focus sealed tube'
_exptl_absorpt_coefficient_mu 17.049
_exptl_absorpt_correction_T_max 0.7457
_exptl_absorpt_correction_T_min 0.2283
_exptl_absorpt_correction_type multi-scan
_exptl_absorpt_process_details 'SADABS 2014/5'
_exptl_crystal_colour colourless
_exptl_crystal_density_diffrn 2.885
_exptl_crystal_description block
_exptl_crystal_F_000 768
_exptl_crystal_size_max 0.500
_exptl_crystal_size_mid 0.110
_exptl_crystal_size_min 0.030
_refine_diff_density_max 4.271
_refine_diff_density_min -3.016
_refine_diff_density_rms 0.392
_refine_ls_extinction_method none
_refine_ls_goodness_of_fit_ref 1.003
_refine_ls_hydrogen_treatment constr
_refine_ls_matrix_type full
_refine_ls_number_parameters 127
_refine_ls_number_reflns 1748
_refine_ls_number_restraints 0
_refine_ls_restrained_S_all 1.003
_refine_ls_R_factor_all 0.0913
_refine_ls_R_factor_gt 0.0628
_refine_ls_shift/su_max 0.000
_refine_ls_shift/su_mean 0.000
_refine_ls_structure_factor_coef Fsqd
_refine_ls_weighting_details 'w=1/[\s^2^(Fo^2^)+(0.1091P)^2^] where P=(Fo^2^+2Fc^2^)/3'
_refine_ls_weighting_scheme calc
_refine_ls_wR_factor_gt 0.1480
_refine_ls_wR_factor_ref 0.1623
_reflns_Friedel_coverage 0.000
_reflns_number_gt 1362
_reflns_number_total 1748
_reflns_threshold_expression 'I > 2\s(I)'
_cod_data_source_file c6ra09423f2.cif
_cod_data_source_block 197cut_a
_cod_database_code 7226246
_shelx_shelxl_version_number 2014/7
_shelx_space_group_comment
;
The symmetry employed for this shelxl refinement is uniquely defined
by the following loop, which should always be used as a source of
symmetry information in preference to the above space-group names.
They are only intended as comments.
;
_shelx_estimated_absorpt_t_min 0.043
_shelx_estimated_absorpt_t_max 0.629

loop_
_space_group_symop_operation_xyz
'x, y, z'
'-x, y+1/2, -z+1/2'
'-x, -y, -z'
'x, -y-1/2, z-1/2'

loop_
_atom_site_label
_atom_site_type_symbol
_atom_site_fract_x
_atom_site_fract_y
_atom_site_fract_z
_atom_site_U_iso_or_equiv
_atom_site_adp_type
_atom_site_occupancy
_atom_site_site_symmetry_order
_atom_site_calc_flag
_atom_site_refinement_flags_posn
_atom_site_refinement_flags_adp
Tl1 Tl 0.05469(3) 0.84810(14) 0.13750(4) 0.0328(3) Uani 1 1 d . .
C1 C 0.0953(9) 0.942(3) 0.4034(10) 0.027(3) Uani 1 1 d . .
C2 C 0.1751(8) 0.808(4) 0.4213(9) 0.023(3) Uani 1 1 d . .
H2A H 0.2097 0.9932 0.4402 0.028 Uiso 1 1 calc R U
H2B H 0.1801 0.6489 0.4749 0.028 Uiso 1 1 calc R U
C3 C 0.2689(7) 0.525(3) 0.3485(10) 0.024(3) Uani 1 1 d . .
C4 C 0.2904(9) 0.379(3) 0.2665(10) 0.028(3) Uani 1 1 d . .
C5 C 0.3624(9) 0.247(4) 0.2693(11) 0.031(4) Uani 1 1 d . .
H5 H 0.3772 0.1508 0.2144 0.037 Uiso 1 1 calc R U
C6 C 0.4110(9) 0.263(4) 0.3553(11) 0.032(3) Uani 1 1 d . .
C7 C 0.3901(10) 0.401(3) 0.4374(11) 0.033(3) Uani 1 1 d . .
H7 H 0.4236 0.4045 0.4955 0.039 Uiso 1 1 calc R U
C8 C 0.3201(9) 0.534(4) 0.4323(11) 0.033(3) Uani 1 1 d . .
H8 H 0.3062 0.6331 0.4874 0.040 Uiso 1 1 calc R U
Cl1 Cl 0.2272(3) 0.3596(10) 0.1583(3) 0.0414(10) Uani 1 1 d . .
Cl2 Cl 0.5025(2) 0.0991(11) 0.3604(3) 0.0465(11) Uani 1 1 d . .
O1 O 0.0821(6) 1.131(3) 0.4716(8) 0.038(3) Uani 1 1 d . .
O2 O 0.0511(6) 0.861(3) 0.3311(7) 0.036(3) Uani 1 1 d . .
O3 O 0.1958(6) 0.647(2) 0.3390(7) 0.031(2) Uani 1 1 d . .

loop_
_atom_site_aniso_label
_atom_site_aniso_U_11
_atom_site_aniso_U_22
_atom_site_aniso_U_33
_atom_site_aniso_U_23
_atom_site_aniso_U_13
_atom_site_aniso_U_12
Tl1 0.0296(4) 0.0383(4) 0.0301(4) 0.0000(3) 0.0038(3) -0.0025(3)
C1 0.029(8) 0.021(7) 0.028(8) 0.000(6) -0.003(7) -0.005(6)
C2 0.023(7) 0.038(8) 0.006(5) -0.005(5) -0.009(5) -0.002(6)
C3 0.016(7) 0.027(7) 0.027(7) -0.005(6) 0.002(6) 0.001(6)
C4 0.032(8) 0.026(7) 0.024(7) 0.005(6) 0.001(7) 0.002(6)
C5 0.043(10) 0.022(7) 0.031(8) -0.003(6) 0.016(8) 0.001(7)
C6 0.021(8) 0.037(8) 0.037(9) 0.010(7) 0.004(7) 0.007(7)
C7 0.041(10) 0.032(8) 0.025(7) 0.004(6) 0.004(7) 0.000(7)
C8 0.031(9) 0.042(8) 0.026(8) -0.004(7) 0.003(7) 0.007(8)
Cl1 0.040(2) 0.056(3) 0.0260(19) -0.0078(17) -0.0018(18) 0.0051(19)
Cl2 0.031(2) 0.053(2) 0.053(3) -0.001(2) 0.001(2) 0.0144(19)
O1 0.038(7) 0.048(7) 0.029(6) -0.005(5) 0.004(5) 0.009(5)
O2 0.027(6) 0.056(7) 0.024(5) -0.001(5) -0.003(5) 0.005(5)
O3 0.020(5) 0.048(6) 0.026(5) -0.009(5) 0.002(4) 0.005(5)

loop_
_atom_type_symbol
_atom_type_description
_atom_type_scat_dispersion_real
_atom_type_scat_dispersion_imag
_atom_type_scat_source
C C 0.0033 0.0016 'International Tables Vol C Tables 4.2.6.8 and 6.1.1.4'
H H 0.0000 0.0000 'International Tables Vol C Tables 4.2.6.8 and 6.1.1.4'
O O 0.0106 0.0060 'International Tables Vol C Tables 4.2.6.8 and 6.1.1.4'
Cl Cl 0.1484 0.1585 'International Tables Vol C Tables 4.2.6.8 and 6.1.1.4'
Tl Tl -2.8358 9.6688 'International Tables Vol C Tables 4.2.6.8 and 6.1.1.4'

loop_
_geom_angle_atom_site_label_1
_geom_angle_atom_site_label_2
_geom_angle_atom_site_label_3
_geom_angle
_geom_angle_site_symmetry_3
O2 Tl1 O2 74.7(3) 2_545
O2 C1 O1 127.1(15) .
O2 C1 C2 121.3(12) .
O1 C1 C2 111.6(13) .
O3 C2 C1 112.7(12) .
O3 C2 H2A 109.1 .
C1 C2 H2A 109.1 .
O3 C2 H2B 109.1 .
C1 C2 H2B 109.1 .
H2A C2 H2B 107.8 .
C8 C3 O3 124.9(12) .
C8 C3 C4 118.6(13) .
O3 C3 C4 116.5(13) .
C3 C4 C5 120.7(14) .
C3 C4 Cl1 120.4(12) .
C5 C4 Cl1 118.9(11) .
C6 C5 C4 118.0(13) .
C6 C5 H5 121.0 .
C4 C5 H5 121.0 .
C5 C6 C7 122.0(15) .
C5 C6 Cl2 118.8(12) .
C7 C6 Cl2 119.2(14) .
C8 C7 C6 118.8(17) .
C8 C7 H7 120.6 .
C6 C7 H7 120.6 .
C7 C8 C3 121.9(14) .
C7 C8 H8 119.1 .
C3 C8 H8 119.1 .
C1 O2 Tl1 135.6(9) .
C1 O2 Tl1 93.3(9) 2
Tl1 O2 Tl1 106.9(4) 2
C3 O3 C2 116.3(11) .

loop_
_geom_bond_atom_site_label_1
_geom_bond_atom_site_label_2
_geom_bond_distance
_geom_bond_site_symmetry_2
Tl1 O2 2.708(10) .
Tl1 O2 2.786(10) 2_545
C1 O2 1.223(18) .
C1 O1 1.261(16) .
C1 C2 1.51(2) .
C2 O3 1.412(14) .
C2 H2A 0.9700 .
C2 H2B 0.9700 .
C3 C8 1.37(2) .
C3 O3 1.381(16) .
C3 C4 1.386(18) .
C4 C5 1.39(2) .
C4 Cl1 1.740(16) .
C5 C6 1.37(2) .
C5 H5 0.9300 .
C6 C7 1.37(2) .
C6 Cl2 1.754(15) .
C7 C8 1.35(2) .
C7 H7 0.9300 .
C8 H8 0.9300 .
O2 Tl1 2.787(10) 2
